data_2021473
loop_
_publ_author_name
'Tr\'avn\'i\<cek, Zden\<ek'
'\<Starha, Pavel'
'\<Cajan, Michal'
'Dvo\<r\'ak, Zden\<ek'

_publ_section_title
;
 A half-sandwich TaV dichlorido complex containing an
 O,N,O&#x2032;-tridentate Schiff base ligand: synthesis, crystal structure
 and in vitro cytotoxicity
;
_journal_coeditor_code JX3031
_journal_issue 3
_journal_name_full 'Acta Crystallographica Section C Structural Chemistry'
_journal_paper_doi 10.1107/S2053229619001323
_journal_volume 75
_journal_year 2019
_chemical_formula_iupac '[Ta (C10 H15) (C15 H13 N O3) Cl2]'
_chemical_formula_moiety 'C25 H28 Cl2 N O3 Ta'
_chemical_formula_sum 'C25 H28 Cl2 N O3 Ta'
_chemical_formula_weight 642.33
_chemical_name_systematic
<i>cis</i>-Dichlorido(2-ethoxy-6-{(<i>E</i>)-[(2-oxidophenyl)imino]methyl}phenolato-\k^3^<i>O</i>,<i>N</i>,<i>O</i>')(\h^5^-pentamethylcyclopentadienyl)tantalum(V)
_space_group_crystal_system triclinic
_space_group_IT_number 2
_space_group_name_Hall '-P 1'
_space_group_name_H-M_alt 'P -1'
_symmetry_space_group_name_Hall '-P 1'
_symmetry_space_group_name_H-M 'P -1'
_atom_sites_solution_hydrogens geom
_audit_creation_method SHELXL-2014/7
_cell_angle_alpha 84.484(17)
_cell_angle_beta 86.070(11)
_cell_angle_gamma 86.040(11)
_cell_formula_units_Z 2
_cell_length_a 8.330(2)
_cell_length_b 11.557(3)
_cell_length_c 12.426(3)
_cell_measurement_reflns_used 9793
_cell_measurement_temperature 120(2)
_cell_measurement_theta_max 27.54
_cell_measurement_theta_min 2.87
_cell_volume 1185.6(5)
_computing_cell_refinement
;
SAINT (Bruker, 2015)
;
_computing_data_collection
;
APEX3 (Bruker, 2014)
;
_computing_data_reduction
;
SAINT (Bruker, 2015)
;
_computing_molecular_graphics
;
SHELXTL (Sheldrick, 2008),
DIAMOND (Brandenburg, 2015) and
Mercury (Macrae <i>et al.</i>,  2008)
;
_computing_publication_material
;
SHELXTL (Sheldrick, 2008) and publCIF (Westrip, 2010)
;
_computing_structure_refinement
;
SHELXL2014 (Sheldrick, 2015)
;
_computing_structure_solution
;
SHELXS-7 (Sheldrick, 2008)
;
_diffrn_ambient_temperature 120(2)
_diffrn_measured_fraction_theta_full 0.999
_diffrn_measured_fraction_theta_max 0.994
_diffrn_measurement_device_type 'Bruker APEXII CCD'
_diffrn_measurement_method '\f and \w scans'
_diffrn_radiation_type MoK\a
_diffrn_radiation_wavelength 0.71073
_diffrn_reflns_av_R_equivalents 0.0400
_diffrn_reflns_av_unetI/netI 0.0188
_diffrn_reflns_limit_h_max 10
_diffrn_reflns_limit_h_min -10
_diffrn_reflns_limit_k_max 15
_diffrn_reflns_limit_k_min -15
_diffrn_reflns_limit_l_max 16
_diffrn_reflns_limit_l_min -16
_diffrn_reflns_number 60131
_diffrn_reflns_theta_full 25.242
_diffrn_reflns_theta_max 27.579
_diffrn_reflns_theta_min 2.531
_exptl_absorpt_coefficient_mu 4.888
_exptl_absorpt_correction_type multi-scan
_exptl_absorpt_process_details
;
(SADABS; Bruker, 2001)
;
_exptl_crystal_colour 'dark red'
_exptl_crystal_density_diffrn 1.799
_exptl_crystal_description prism
_exptl_crystal_F_000 632
_exptl_crystal_size_max 0.220
_exptl_crystal_size_mid 0.180
_exptl_crystal_size_min 0.160
_refine_diff_density_max 0.873
_refine_diff_density_min -0.932
_refine_ls_extinction_method none
_refine_ls_goodness_of_fit_ref 1.167
_refine_ls_hydrogen_treatment constr
_refine_ls_matrix_type full
_refine_ls_number_parameters 295
_refine_ls_number_reflns 5446
_refine_ls_number_restraints 0
_refine_ls_restrained_S_all 1.167
_refine_ls_R_factor_all 0.0197
_refine_ls_R_factor_gt 0.0171
_refine_ls_shift/su_max 0.002
_refine_ls_shift/su_mean 0.000
_refine_ls_structure_factor_coef Fsqd
_refine_ls_weighting_details 'w=1/[\s^2^(Fo^2^)+(0.0108P)^2^+2.3350P] where P=(Fo^2^+2Fc^2^)/3'
_refine_ls_weighting_scheme calc
_refine_ls_wR_factor_gt 0.0410
_refine_ls_wR_factor_ref 0.0419
_reflns_number_gt 5154
_reflns_number_total 5446
_reflns_threshold_expression 'I > 2\s(I)'
_cod_data_source_file jx3031sup1.cif
_cod_data_source_block I
_cod_database_code 2021473
_shelx_space_group_comment
;
The symmetry employed for this shelxl refinement is uniquely defined
by the following loop, which should always be used as a source of
symmetry information in preference to the above space-group names.
They are only intended as comments.
;
_shelx_estimated_absorpt_t_min 0.413
_shelx_estimated_absorpt_t_max 0.508

loop_
_space_group_symop_operation_xyz
'x, y, z'
'-x, -y, -z'

loop_
_atom_site_type_symbol
_atom_site_label
_atom_site_fract_x
_atom_site_fract_y
_atom_site_fract_z
_atom_site_U_iso_or_equiv
_atom_site_adp_type
_atom_site_calc_flag
_atom_site_occupancy
Ta Ta 0.61396(2) 0.77511(2) 0.29435(2) 0.00844(3) Uani d 1
Cl Cl1 0.84157(8) 0.68580(6) 0.18972(5) 0.01830(13) Uani d 1
Cl Cl2 0.40445(8) 0.76720(5) 0.44212(5) 0.01455(12) Uani d 1
O O1 0.4828(2) 0.67349(15) 0.22343(14) 0.0130(4) Uani d 1
O O2 0.7684(2) 0.81165(16) 0.39775(15) 0.0153(4) Uani d 1
O O3 0.3050(2) 0.61496(16) 0.07232(15) 0.0172(4) Uani d 1
N N1 0.6724(3) 0.60495(18) 0.39284(17) 0.0111(4) Uani d 1
C C1 0.4675(3) 0.5604(2) 0.2181(2) 0.0123(5) Uani d 1
C C2 0.3745(3) 0.5263(2) 0.1369(2) 0.0144(5) Uani d 1
C C3 0.3585(4) 0.4090(2) 0.1275(2) 0.0188(6) Uani d 1
H H3A 0.2976 0.3864 0.0719 0.023 Uiso calc 1
C C4 0.4312(4) 0.3244(2) 0.1990(2) 0.0209(6) Uani d 1
H H4A 0.4195 0.2444 0.1921 0.025 Uiso calc 1
C C5 0.5199(4) 0.3560(2) 0.2800(2) 0.0183(6) Uani d 1
H H5A 0.5673 0.2978 0.3294 0.022 Uiso calc 1
C C6 0.5402(3) 0.4743(2) 0.2893(2) 0.0134(5) Uani d 1
C C7 0.6351(3) 0.5023(2) 0.3755(2) 0.0134(5) Uani d 1
H H7A 0.6734 0.4392 0.4237 0.016 Uiso calc 1
C C8 0.7725(3) 0.6198(2) 0.4794(2) 0.0139(5) Uani d 1
C C9 0.8256(3) 0.7321(2) 0.4746(2) 0.0149(5) Uani d 1
C C10 0.9334(3) 0.7594(3) 0.5476(2) 0.0198(6) Uani d 1
H H10A 0.9729 0.8350 0.5428 0.024 Uiso calc 1
C C11 0.9824(3) 0.6749(3) 0.6275(2) 0.0214(6) Uani d 1
H H11A 1.0565 0.6928 0.6774 0.026 Uiso calc 1
C C12 0.9243(3) 0.5640(3) 0.6356(2) 0.0205(6) Uani d 1
H H12A 0.9562 0.5077 0.6922 0.025 Uiso calc 1
C C13 0.8198(3) 0.5357(2) 0.5612(2) 0.0173(5) Uani d 1
H H13A 0.7809 0.4599 0.5659 0.021 Uiso calc 1
C C14 0.2008(4) 0.5843(3) -0.0065(2) 0.0208(6) Uani d 1
H H14A 0.1134 0.5379 0.0294 0.025 Uiso calc 1
H H14B 0.2625 0.5374 -0.0598 0.025 Uiso calc 1
C C15 0.1310(4) 0.6967(3) -0.0624(2) 0.0264(7) Uani d 1
H H15A 0.0580 0.6790 -0.1163 0.040 Uiso calc 1
H H15B 0.2186 0.7413 -0.0984 0.040 Uiso calc 1
H H15C 0.0713 0.7426 -0.0087 0.040 Uiso calc 1
C C16 0.4857(3) 0.9790(2) 0.2846(2) 0.0135(5) Uani d 1
C C17 0.6523(3) 0.9910(2) 0.2606(2) 0.0132(5) Uani d 1
C C18 0.6967(3) 0.9390(2) 0.1635(2) 0.0125(5) Uani d 1
C C19 0.5576(3) 0.8939(2) 0.1263(2) 0.0121(5) Uani d 1
C C20 0.4275(3) 0.9172(2) 0.2019(2) 0.0125(5) Uani d 1
C C21 0.3809(4) 1.0361(2) 0.3698(2) 0.0231(6) Uani d 1
H H21A 0.3315 1.1098 0.3380 0.035 Uiso calc 1
H H21B 0.4465 1.0513 0.4288 0.035 Uiso calc 1
H H21C 0.2962 0.9846 0.3982 0.035 Uiso calc 1
C C22 0.7627(4) 1.0539(2) 0.3217(2) 0.0217(6) Uani d 1
H H22A 0.7892 1.1270 0.2797 0.033 Uiso calc 1
H H22B 0.8618 1.0050 0.3338 0.033 Uiso calc 1
H H22C 0.7092 1.0709 0.3917 0.033 Uiso calc 1
C C23 0.8565(3) 0.9488(3) 0.1017(3) 0.0224(6) Uani d 1
H H23A 0.8660 1.0290 0.0696 0.034 Uiso calc 1
H H23B 0.8652 0.8960 0.0441 0.034 Uiso calc 1
H H23C 0.9431 0.9277 0.1509 0.034 Uiso calc 1
C C24 0.5507(4) 0.8377(2) 0.0228(2) 0.0183(6) Uani d 1
H H24A 0.5187 0.8969 -0.0350 0.027 Uiso calc 1
H H24B 0.4716 0.7780 0.0330 0.027 Uiso calc 1
H H24C 0.6571 0.8016 0.0028 0.027 Uiso calc 1
C C25 0.2549(3) 0.8919(3) 0.1932(3) 0.0226(6) Uani d 1
H H25A 0.1970 0.9605 0.1582 0.034 Uiso calc 1
H H25B 0.2047 0.8728 0.2658 0.034 Uiso calc 1
H H25C 0.2503 0.8258 0.1499 0.034 Uiso calc 1

loop_
_atom_site_aniso_label
_atom_site_aniso_U_11
_atom_site_aniso_U_22
_atom_site_aniso_U_33
_atom_site_aniso_U_12
_atom_site_aniso_U_13
_atom_site_aniso_U_23
Ta 0.01023(5) 0.00706(5) 0.00769(5) 0.00022(3) -0.00137(3) 0.00110(3)
Cl1 0.0180(3) 0.0165(3) 0.0176(3) 0.0058(2) 0.0053(2) 0.0035(2)
Cl2 0.0182(3) 0.0115(3) 0.0125(3) 0.0004(2) 0.0035(2) 0.0019(2)
O1 0.0175(9) 0.0088(8) 0.0127(9) -0.0004(7) -0.0031(7) 0.0007(7)
O2 0.0164(9) 0.0122(9) 0.0170(9) -0.0008(7) -0.0072(7) 0.0038(7)
O3 0.0208(10) 0.0151(9) 0.0170(9) -0.0030(8) -0.0084(8) -0.0017(7)
N1 0.0126(10) 0.0112(10) 0.0090(10) 0.0021(8) -0.0003(8) -0.0004(8)
C1 0.0145(12) 0.0103(12) 0.0118(12) -0.0018(9) 0.0016(9) -0.0006(9)
C2 0.0174(13) 0.0141(12) 0.0114(12) -0.0010(10) -0.0001(10) 0.0006(10)
C3 0.0254(15) 0.0156(13) 0.0166(13) -0.0055(11) -0.0025(11) -0.0042(10)
C4 0.0349(17) 0.0100(12) 0.0187(14) -0.0058(11) -0.0003(12) -0.0038(10)
C5 0.0287(15) 0.0116(12) 0.0135(13) -0.0008(11) 0.0016(11) 0.0020(10)
C6 0.0197(13) 0.0095(12) 0.0104(12) -0.0004(10) 0.0017(10) -0.0002(9)
C7 0.0160(13) 0.0107(12) 0.0121(12) 0.0015(9) 0.0005(10) 0.0026(9)
C8 0.0125(12) 0.0168(13) 0.0120(12) 0.0030(10) -0.0015(10) -0.0013(10)
C9 0.0147(13) 0.0170(13) 0.0124(12) 0.0029(10) -0.0019(10) 0.0005(10)
C10 0.0185(14) 0.0197(14) 0.0217(14) 0.0009(11) -0.0055(11) -0.0026(11)
C11 0.0167(14) 0.0302(16) 0.0177(14) 0.0052(11) -0.0072(11) -0.0056(12)
C12 0.0209(14) 0.0259(15) 0.0126(13) 0.0102(11) -0.0031(11) 0.0017(11)
C13 0.0199(14) 0.0168(13) 0.0136(13) 0.0050(10) 0.0001(10) 0.0012(10)
C14 0.0217(14) 0.0227(14) 0.0197(14) -0.0058(11) -0.0089(11) -0.0026(11)
C15 0.0259(16) 0.0341(17) 0.0191(15) 0.0008(13) -0.0079(12) 0.0004(12)
C16 0.0192(13) 0.0079(11) 0.0119(12) 0.0023(10) 0.0007(10) 0.0030(9)
C17 0.0192(13) 0.0066(11) 0.0134(12) -0.0007(9) -0.0033(10) 0.0026(9)
C18 0.0152(13) 0.0079(11) 0.0132(12) 0.0001(9) 0.0003(10) 0.0034(9)
C19 0.0157(12) 0.0088(11) 0.0109(12) 0.0008(9) -0.0025(9) 0.0037(9)
C20 0.0118(12) 0.0094(11) 0.0150(12) 0.0016(9) -0.0024(10) 0.0053(9)
C21 0.0331(17) 0.0131(13) 0.0207(14) 0.0045(12) 0.0083(12) -0.0003(11)
C22 0.0294(16) 0.0152(13) 0.0218(14) -0.0059(11) -0.0077(12) 0.0001(11)
C23 0.0168(14) 0.0190(14) 0.0291(16) -0.0010(11) 0.0075(12) 0.0029(12)
C24 0.0290(15) 0.0147(13) 0.0114(12) -0.0013(11) -0.0045(11) -0.0009(10)
C25 0.0142(14) 0.0220(15) 0.0306(16) -0.0008(11) -0.0065(12) 0.0060(12)

loop_
_atom_type_symbol
_atom_type_description
_atom_type_scat_dispersion_real
_atom_type_scat_dispersion_imag
_atom_type_scat_source
C C 0.0033 0.0016 'International Tables Vol C Tables 4.2.6.8 and 6.1.1.4'
H H 0.0000 0.0000 'International Tables Vol C Tables 4.2.6.8 and 6.1.1.4'
N N 0.0061 0.0033 'International Tables Vol C Tables 4.2.6.8 and 6.1.1.4'
O O 0.0106 0.0060 'International Tables Vol C Tables 4.2.6.8 and 6.1.1.4'
Cl Cl 0.1484 0.1585 'International Tables Vol C Tables 4.2.6.8 and 6.1.1.4'
Ta Ta -0.7052 6.5227 'International Tables Vol C Tables 4.2.6.8 and 6.1.1.4'

loop_
_geom_angle_atom_site_label_1
_geom_angle_atom_site_label_2
_geom_angle_atom_site_label_3
_geom_angle
O1 Ta O2 155.48(7)
O1 Ta N1 80.70(8)
O2 Ta N1 74.82(8)
O1 Ta C20 78.53(8)
O2 Ta C20 125.01(8)
N1 Ta C20 152.47(8)
O1 Ta C19 78.21(8)
O2 Ta C19 124.69(8)
N1 Ta C19 153.45(8)
C20 Ta C19 33.67(9)
O1 Ta Cl2 86.26(6)
O2 Ta Cl2 88.95(6)
N1 Ta Cl2 75.63(6)
C20 Ta Cl2 85.13(7)
C19 Ta Cl2 118.54(7)
O1 Ta Cl1 84.91(6)
O2 Ta Cl1 88.01(6)
N1 Ta Cl1 76.29(6)
C20 Ta Cl1 119.28(7)
C19 Ta Cl1 85.91(7)
Cl2 Ta Cl1 151.57(2)
O1 Ta C18 109.69(8)
O2 Ta C18 91.52(8)
N1 Ta C18 150.71(8)
C20 Ta C18 55.41(9)
C19 Ta C18 33.68(8)
Cl2 Ta C18 130.88(6)
Cl1 Ta C18 77.47(6)
O1 Ta C16 110.09(8)
O2 Ta C16 92.03(8)
N1 Ta C16 149.17(8)
C20 Ta C16 33.61(9)
C19 Ta C16 55.48(8)
Cl2 Ta C16 76.39(6)
Cl1 Ta C16 131.97(6)
C18 Ta C16 54.51(8)
O1 Ta C17 131.28(8)
O2 Ta C17 73.23(8)
N1 Ta C17 148.02(8)
C20 Ta C17 55.13(9)
C19 Ta C17 55.34(8)
Cl2 Ta C17 102.36(6)
Cl1 Ta C17 103.77(7)
C18 Ta C17 32.82(8)
C16 Ta C17 32.54(9)
C1 O1 Ta 139.03(16)
C9 O2 Ta 122.69(16)
C2 O3 C14 117.3(2)
C7 N1 C8 120.1(2)
C7 N1 Ta 128.00(17)
C8 N1 Ta 111.76(16)
O1 C1 C6 122.5(2)
O1 C1 C2 118.4(2)
C6 C1 C2 119.0(2)
O3 C2 C3 124.4(2)
O3 C2 C1 115.6(2)
C3 C2 C1 120.0(2)
C2 C3 C4 120.3(3)
C2 C3 H3A 119.8
C4 C3 H3A 119.8
C5 C4 C3 120.5(3)
C5 C4 H4A 119.7
C3 C4 H4A 119.7
C4 C5 C6 120.0(3)
C4 C5 H5A 120.0
C6 C5 H5A 120.0
C1 C6 C5 120.1(2)
C1 C6 C7 122.3(2)
C5 C6 C7 117.6(2)
N1 C7 C6 125.9(2)
N1 C7 H7A 117.0
C6 C7 H7A 117.0
C13 C8 C9 120.3(2)
C13 C8 N1 127.1(2)
C9 C8 N1 112.6(2)
O2 C9 C10 122.1(2)
O2 C9 C8 117.7(2)
C10 C9 C8 120.2(2)
C11 C10 C9 119.2(3)
C11 C10 H10A 120.4
C9 C10 H10A 120.4
C10 C11 C12 120.8(3)
C10 C11 H11A 119.6
C12 C11 H11A 119.6
C13 C12 C11 120.1(3)
C13 C12 H12A 119.9
C11 C12 H12A 119.9
C12 C13 C8 119.3(3)
C12 C13 H13A 120.4
C8 C13 H13A 120.4
O3 C14 C15 107.2(2)
O3 C14 H14A 110.3
C15 C14 H14A 110.3
O3 C14 H14B 110.3
C15 C14 H14B 110.3
H14A C14 H14B 108.5
C14 C15 H15A 109.5
C14 C15 H15B 109.5
H15A C15 H15B 109.5
C14 C15 H15C 109.5
H15A C15 H15C 109.5
H15B C15 H15C 109.5
C17 C16 C20 107.8(2)
C17 C16 C21 126.7(2)
C20 C16 C21 124.8(3)
C17 C16 Ta 74.29(14)
C20 C16 Ta 70.38(14)
C21 C16 Ta 128.22(18)
C16 C17 C18 107.9(2)
C16 C17 C22 126.9(2)
C18 C17 C22 125.1(2)
C16 C17 Ta 73.17(14)
C18 C17 Ta 71.61(14)
C22 C17 Ta 123.80(17)
C17 C18 C19 108.8(2)
C17 C18 C23 124.5(2)
C19 C18 C23 126.0(2)
C17 C18 Ta 75.56(14)
C19 C18 Ta 71.74(14)
C23 C18 Ta 126.74(18)
C20 C19 C18 107.3(2)
C20 C19 C24 126.9(2)
C18 C19 C24 125.8(2)
C20 C19 Ta 73.16(14)
C18 C19 Ta 74.58(14)
C24 C19 Ta 120.27(17)
C19 C20 C16 108.2(2)
C19 C20 C25 126.4(2)
C16 C20 C25 125.2(2)
C19 C20 Ta 73.17(14)
C16 C20 Ta 76.00(14)
C25 C20 Ta 121.00(17)
C16 C21 H21A 109.5
C16 C21 H21B 109.5
H21A C21 H21B 109.5
C16 C21 H21C 109.5
H21A C21 H21C 109.5
H21B C21 H21C 109.5
C17 C22 H22A 109.5
C17 C22 H22B 109.5
H22A C22 H22B 109.5
C17 C22 H22C 109.5
H22A C22 H22C 109.5
H22B C22 H22C 109.5
C18 C23 H23A 109.5
C18 C23 H23B 109.5
H23A C23 H23B 109.5
C18 C23 H23C 109.5
H23A C23 H23C 109.5
H23B C23 H23C 109.5
C19 C24 H24A 109.5
C19 C24 H24B 109.5
H24A C24 H24B 109.5
C19 C24 H24C 109.5
H24A C24 H24C 109.5
H24B C24 H24C 109.5
C20 C25 H25A 109.5
C20 C25 H25B 109.5
H25A C25 H25B 109.5
C20 C25 H25C 109.5
H25A C25 H25C 109.5
H25B C25 H25C 109.5

loop_
_geom_bond_atom_site_label_1
_geom_bond_atom_site_label_2
_geom_bond_distance
Ta O1 1.9642(18)
Ta O2 1.9721(18)
Ta N1 2.256(2)
Ta C20 2.441(2)
Ta C19 2.441(2)
Ta Cl2 2.4448(8)
Ta Cl1 2.4496(8)
Ta C18 2.478(2)
Ta C16 2.514(3)
Ta C17 2.529(3)
O1 C1 1.331(3)
O2 C9 1.348(3)
O3 C2 1.361(3)
O3 C14 1.436(3)
N1 C7 1.288(3)
N1 C8 1.435(3)
C1 C6 1.400(4)
C1 C2 1.414(4)
C2 C3 1.388(4)
C3 C4 1.392(4)
C3 H3A 0.9500
C4 C5 1.378(4)
C4 H4A 0.9500
C5 C6 1.407(4)
C5 H5A 0.9500
C6 C7 1.447(4)
C7 H7A 0.9500
C8 C13 1.394(4)
C8 C9 1.395(4)
C9 C10 1.391(4)
C10 C11 1.386(4)
C10 H10A 0.9500
C11 C12 1.392(4)
C11 H11A 0.9500
C12 C13 1.389(4)
C12 H12A 0.9500
C13 H13A 0.9500
C14 C15 1.511(4)
C14 H14A 0.9900
C14 H14B 0.9900
C15 H15A 0.9800
C15 H15B 0.9800
C15 H15C 0.9800
C16 C17 1.413(4)
C16 C20 1.434(4)
C16 C21 1.499(4)
C17 C18 1.415(4)
C17 C22 1.498(4)
C18 C19 1.425(4)
C18 C23 1.496(4)
C19 C20 1.414(4)
C19 C24 1.502(4)
C20 C25 1.500(4)
C21 H21A 0.9800
C21 H21B 0.9800
C21 H21C 0.9800
C22 H22A 0.9800
C22 H22B 0.9800
C22 H22C 0.9800
C23 H23A 0.9800
C23 H23B 0.9800
C23 H23C 0.9800
C24 H24A 0.9800
C24 H24B 0.9800
C24 H24C 0.9800
C25 H25A 0.9800
C25 H25B 0.9800
C25 H25C 0.9800

loop_
_geom_hbond_atom_site_label_D
_geom_hbond_atom_site_label_H
_geom_hbond_atom_site_label_A
_geom_hbond_site_symmetry_A
_geom_hbond_distance_DH
_geom_hbond_distance_HA
_geom_hbond_distance_DA
_geom_hbond_angle_DHA
C7 H7A Cl2 2_666 0.95 2.86 3.691(3) 146.5

_cod_database_fobs_code 2021473
